data_1553363
loop_
_publ_author_name
'Yeap, Joanne Soon-Yee'
'Navanesan, Suerialoasan'
'Sim, Kae-Shin'
'Yong, Kien-Thai'
'Gurusamy, Subramaniam'
'Lim, Siew-Huah'
'Low, Yun-Yee'
'Kam, Toh-Seok'

_publ_section_title
;
 Ajmaline, Oxindole, and Cytotoxic Macroline-Akuammiline Bisindole
 Alkaloids from Alstonia penangiana.
;
_journal_issue 5
_journal_name_full 'Journal of natural products'
_journal_page_first 1266
_journal_page_last 1277
_journal_paper_doi 10.1021/acs.jnatprod.8b00170
_journal_volume 81
_journal_year 2018
_chemical_absolute_configuration ad
_chemical_formula_moiety 'C43 H54 N4 O5, 2(C H Cl3)'
_chemical_formula_sum 'C45 H56 Cl6 N4 O5'
_chemical_formula_weight 945.63
_chemical_name_common 'Angustilongine A'
_chemical_temperature_decomposition_gt 472
_space_group_crystal_system monoclinic
_space_group_IT_number 4
_space_group_name_Hall 'P 2yb'
_space_group_name_H-M_alt 'P 1 21 1'
_atom_sites_solution_hydrogens geom
_audit_creation_method SHELXL-2018/1
_cell_angle_alpha 90
_cell_angle_beta 99.113(6)
_cell_angle_gamma 90
_cell_formula_units_Z 2
_cell_length_a 9.4917(6)
_cell_length_b 12.8453(9)
_cell_length_c 18.5275(10)
_cell_measurement_reflns_used 4825
_cell_measurement_temperature 100(2)
_cell_measurement_theta_max 29.9540
_cell_measurement_theta_min 3.6720
_cell_volume 2230.4(2)
_computing_cell_refinement 'CrysAlisPro 1.171.38.41 (Rigaku OD, 2015)'
_computing_data_collection 'CrysAlisPro 1.171.38.41 (Rigaku OD, 2015)'
_computing_data_reduction 'CrysAlisPro 1.171.38.41 (Rigaku OD, 2015)'
_computing_molecular_graphics 'X-SEED (Barbour, 2001)'
_computing_publication_material 'enCIFer (Allen et al., 2004)'
_computing_structure_refinement 'SHELXL-2018/1 (Sheldrick, 2018)'
_computing_structure_solution 'SHELXT 2014/5 (Sheldrick, 2014)'
_diffrn_ambient_temperature 100(2)
_diffrn_detector_area_resol_mean 10.4041
_diffrn_measured_fraction_theta_full 0.998
_diffrn_measured_fraction_theta_max 0.998
_diffrn_measurement_device_type 'SuperNova, Dual, Cu at zero, Atlas'
_diffrn_measurement_method '\w scan'
_diffrn_radiation_type MoK\a
_diffrn_radiation_wavelength 0.71073
_diffrn_reflns_av_R_equivalents 0.0283
_diffrn_reflns_av_unetI/netI 0.0490
_diffrn_reflns_Laue_measured_fraction_full 0.998
_diffrn_reflns_Laue_measured_fraction_max 0.998
_diffrn_reflns_limit_h_max 12
_diffrn_reflns_limit_h_min -11
_diffrn_reflns_limit_k_max 13
_diffrn_reflns_limit_k_min -16
_diffrn_reflns_limit_l_max 24
_diffrn_reflns_limit_l_min -23
_diffrn_reflns_number 12372
_diffrn_reflns_point_group_measured_fraction_full 0.776
_diffrn_reflns_point_group_measured_fraction_max 0.752
_diffrn_reflns_theta_full 25.242
_diffrn_reflns_theta_max 27.500
_diffrn_reflns_theta_min 3.041
_diffrn_source 'micro-focus sealed X-ray tube'
_diffrn_source_type 'SuperNova (Mo) X-ray Source'
_exptl_absorpt_coefficient_mu 0.436
_exptl_absorpt_correction_T_max 1.00000
_exptl_absorpt_correction_T_min 0.74218
_exptl_absorpt_correction_type multi-scan
_exptl_absorpt_process_details
;
CrysAlisPro 1.171.38.41 (Rigaku Oxford Diffraction, 2015)
Empirical absorption correction using spherical harmonics,
 implemented in SCALE3 ABSPACK scaling algorithm.
;
_exptl_crystal_colour 'light yellow'
_exptl_crystal_density_diffrn 1.408
_exptl_crystal_description block
_exptl_crystal_F_000 992
_exptl_crystal_size_max 0.5000
_exptl_crystal_size_mid 0.2500
_exptl_crystal_size_min 0.1600
_refine_diff_density_max 0.935
_refine_diff_density_min -0.816
_refine_diff_density_rms 0.067
_refine_ls_abs_structure_details
;
 Classical Flack method preferred over Parsons because s.u. lower.
;
_refine_ls_abs_structure_Flack 0.03(7)
_refine_ls_extinction_method none
_refine_ls_goodness_of_fit_ref 1.083
_refine_ls_hydrogen_treatment constr
_refine_ls_matrix_type full
_refine_ls_number_parameters 549
_refine_ls_number_reflns 7713
_refine_ls_number_restraints 1
_refine_ls_restrained_S_all 1.083
_refine_ls_R_factor_all 0.0535
_refine_ls_R_factor_gt 0.0445
_refine_ls_shift/su_max <0.001
_refine_ls_shift/su_mean <0.001
_refine_ls_structure_factor_coef Fsqd
_refine_ls_weighting_details 'w=1/[\s^2^(Fo^2^)+(0.0789P)^2^+1.1856P] where P=(Fo^2^+2Fc^2^)/3'
_refine_ls_weighting_scheme calc
_refine_ls_wR_factor_gt 0.1216
_refine_ls_wR_factor_ref 0.1429
_reflns_Friedel_coverage 0.442
_reflns_Friedel_fraction_full 0.531
_reflns_Friedel_fraction_max 0.483
_reflns_number_gt 6889
_reflns_number_total 7713
_reflns_threshold_expression 'I > 2\s(I)'
_cod_data_source_file np8b00170_si_003.cif
_cod_data_source_block exp_5034_a
_cod_depositor_comments
;
The following automatic conversions were performed:

data name '_chemical_melting_point' was changed to
'_chemical_temperature_decomposition_gt' since the value was
specified as 'more than' ('>') a certain temperature. The value '>472
K dec' was changed to '472' -- it should be numeric and without a
unit designator.

Automatic conversion script
Id: cif_fix_values 6909 2019-04-08 15:41:33Z antanas 
;
_cod_original_sg_symbol_H-M 'P 21'
_cod_database_code 1553363
_shelx_shelxl_version_number 2018/1
_shelx_space_group_comment
;
The symmetry employed for this shelxl refinement is uniquely defined
by the following loop, which should always be used as a source of
symmetry information in preference to the above space-group names.
They are only intended as comments.
;

loop_
_space_group_symop_operation_xyz
'x, y, z'
'-x, y+1/2, -z'

loop_
_atom_site_label
_atom_site_type_symbol
_atom_site_fract_x
_atom_site_fract_y
_atom_site_fract_z
_atom_site_U_iso_or_equiv
_atom_site_adp_type
_atom_site_occupancy
_atom_site_site_symmetry_order
_atom_site_calc_flag
_atom_site_refinement_flags_posn
_atom_site_refinement_flags_adp
Cl2 Cl 0.16440(12) 0.20420(10) 0.36612(6) 0.0267(3) Uani 1 1 d . .
Cl1 Cl 0.25719(15) 0.41436(11) 0.40131(7) 0.0360(3) Uani 1 1 d . .
Cl3 Cl 0.28427(14) 0.25809(12) 0.51497(6) 0.0351(3) Uani 1 1 d . .
Cl4 Cl 0.26574(13) 0.84464(12) 0.17404(7) 0.0345(3) Uani 1 1 d . .
Cl5 Cl 0.05337(19) 0.94738(18) 0.24223(11) 0.0706(7) Uani 1 1 d . .
Cl6 Cl 0.05575(19) 0.97086(17) 0.08783(12) 0.0686(6) Uani 1 1 d . .
O17 O 0.5784(3) 0.8445(3) 0.20968(16) 0.0200(7) Uani 1 1 d . .
O21 O 0.7692(3) 0.8298(3) 0.30485(18) 0.0221(7) Uani 1 1 d . .
H21 H 0.769197 0.893678 0.304506 0.033 Uiso 1 1 calc R U
O17' O 0.8379(3) 0.3800(3) 0.44992(19) 0.0267(8) Uani 1 1 d . .
O11' O 0.3517(4) 0.5246(3) 0.13227(18) 0.0263(7) Uani 1 1 d . .
O24' O 0.6759(3) 0.3685(3) 0.52585(18) 0.0274(8) Uani 1 1 d . .
N1 N 0.9535(4) 0.4222(3) 0.15450(19) 0.0183(8) Uani 1 1 d . .
N1' N 0.5130(4) 0.1836(3) 0.2343(2) 0.0213(8) Uani 1 1 d . .
N4 N 0.8937(4) 0.7002(3) 0.09474(19) 0.0222(8) Uani 1 1 d . .
N4' N 0.7499(4) 0.0393(3) 0.3387(2) 0.0201(8) Uani 1 1 d . .
C12' C 0.4265(5) 0.3525(4) 0.1747(2) 0.0219(10) Uani 1 1 d . .
H12' H 0.381292 0.321613 0.131789 0.026 Uiso 1 1 calc R U
C13' C 0.4992(4) 0.2923(4) 0.2315(2) 0.0196(9) Uani 1 1 d . .
C8' C 0.5693(4) 0.3381(4) 0.2958(2) 0.0170(8) Uani 1 1 d . .
C17' C 0.7300(5) 0.3410(4) 0.4657(2) 0.0214(9) Uani 1 1 d . .
C2 C 0.8992(4) 0.5153(4) 0.1249(2) 0.0183(9) Uani 1 1 d . .
C10' C 0.4928(5) 0.5093(4) 0.2480(2) 0.0187(9) Uani 1 1 d . .
C3 C 0.9435(5) 0.6219(4) 0.1516(2) 0.0201(9) Uani 1 1 d . .
H3 H 1.047771 0.624910 0.163769 0.024 Uiso 1 1 calc R U
C7 C 0.7849(5) 0.4962(4) 0.0716(2) 0.0206(10) Uani 1 1 d . .
C14 C 0.8765(4) 0.6495(4) 0.2197(2) 0.0170(9) Uani 1 1 d . .
H14A H 0.910330 0.601387 0.258986 0.020 Uiso 1 1 calc R U
H14B H 0.905110 0.719234 0.236041 0.020 Uiso 1 1 calc R U
C2' C 0.5397(5) 0.1625(4) 0.3137(2) 0.0193(9) Uani 1 1 d . .
H2' H 0.449697 0.175106 0.331936 0.023 Uiso 1 1 calc R U
C9' C 0.5671(4) 0.4454(4) 0.3031(2) 0.0185(9) Uani 1 1 d . .
H9' H 0.615835 0.475901 0.345323 0.022 Uiso 1 1 calc R U
C11' C 0.4236(5) 0.4607(4) 0.1840(2) 0.0214(10) Uani 1 1 d . .
C20 C 0.6385(4) 0.6749(4) 0.2669(2) 0.0182(9) Uani 1 1 d . .
H20 H 0.694719 0.646294 0.311406 0.022 Uiso 1 1 calc R U
C5 C 0.7391(5) 0.6878(4) 0.0694(2) 0.0202(9) Uani 1 1 d . .
H5 H 0.711003 0.742019 0.032732 0.024 Uiso 1 1 calc R U
C19' C 0.9361(5) 0.1306(4) 0.5197(3) 0.0260(10) Uani 1 1 d . .
H19' H 1.023408 0.102008 0.513510 0.031 Uiso 1 1 calc R U
C3' C 0.5962(5) 0.0584(4) 0.3445(2) 0.0213(9) Uani 1 1 d . .
H3' H 0.537260 0.002003 0.320299 0.026 Uiso 1 1 calc R U
C9 C 0.6656(5) 0.3199(5) 0.0270(3) 0.0280(11) Uani 1 1 d . .
H9 H 0.595192 0.346828 -0.008769 0.034 Uiso 1 1 calc R U
C8 C 0.7643(5) 0.3864(4) 0.0679(2) 0.0238(10) Uani 1 1 d . .
C6 C 0.7003(5) 0.5825(4) 0.0316(2) 0.0239(10) Uani 1 1 d . .
H6A H 0.599326 0.569051 0.030130 0.029 Uiso 1 1 calc R U
H6B H 0.719197 0.585283 -0.018267 0.029 Uiso 1 1 calc R U
C22 C 1.0648(5) 0.4113(4) 0.2181(2) 0.0241(10) Uani 1 1 d . .
H22A H 1.122932 0.472848 0.223347 0.036 Uiso 1 1 calc R U
H22B H 1.123058 0.351965 0.211721 0.036 Uiso 1 1 calc R U
H22C H 1.021652 0.401965 0.261169 0.036 Uiso 1 1 calc R U
C21 C 0.6331(5) 0.7933(4) 0.2757(2) 0.0213(9) Uani 1 1 d . .
H21A H 0.569316 0.808525 0.311140 0.026 Uiso 1 1 calc R U
C13 C 0.8714(5) 0.3420(4) 0.1210(2) 0.0223(10) Uani 1 1 d . .
C23' C 0.2773(6) 0.4771(5) 0.0677(3) 0.0297(11) Uani 1 1 d . .
H23A H 0.343120 0.437461 0.044384 0.045 Uiso 1 1 calc R U
H23B H 0.234124 0.530034 0.034869 0.045 Uiso 1 1 calc R U
H23C H 0.204598 0.431804 0.080413 0.045 Uiso 1 1 calc R U
C16 C 0.6583(5) 0.7096(4) 0.1334(2) 0.0206(9) Uani 1 1 d . .
H16 H 0.558401 0.690352 0.117284 0.025 Uiso 1 1 calc R U
C18 C 0.4116(5) 0.6496(4) 0.3245(3) 0.0265(11) Uani 1 1 d . .
H18A H 0.324137 0.610895 0.320178 0.040 Uiso 1 1 calc R U
H18B H 0.391186 0.722704 0.325748 0.040 Uiso 1 1 calc R U
H18C H 0.472817 0.629953 0.368692 0.040 Uiso 1 1 calc R U
C12 C 0.8807(6) 0.2375(4) 0.1336(2) 0.0257(10) Uani 1 1 d . .
H12 H 0.952151 0.209761 0.168386 0.031 Uiso 1 1 calc R U
C24 C 0.1798(5) 0.3020(4) 0.4338(3) 0.0256(10) Uani 1 1 d . .
H24 H 0.084358 0.319491 0.443896 0.031 Uiso 1 1 calc R U
C22' C 0.4066(6) 0.1206(4) 0.1902(3) 0.0305(12) Uani 1 1 d . .
H22D H 0.314043 0.137203 0.201720 0.046 Uiso 1 1 calc R U
H22E H 0.426760 0.048352 0.200197 0.046 Uiso 1 1 calc R U
H22F H 0.408141 0.134399 0.139426 0.046 Uiso 1 1 calc R U
C11 C 0.7799(6) 0.1737(4) 0.0927(3) 0.0297(11) Uani 1 1 d . .
H11 H 0.783016 0.102112 0.100457 0.036 Uiso 1 1 calc R U
C7' C 0.6419(4) 0.2519(4) 0.3428(2) 0.0159(8) Uani 1 1 d . .
C20' C 0.8270(5) 0.1101(4) 0.4676(2) 0.0209(9) Uani 1 1 d . .
C25 C 0.0888(5) 0.8865(4) 0.1628(3) 0.0256(10) Uani 1 1 d . .
H25 H 0.026284 0.825693 0.153087 0.031 Uiso 1 1 calc R U
C10 C 0.6733(6) 0.2164(5) 0.0397(3) 0.0320(12) Uani 1 1 d . .
H10 H 0.606685 0.172540 0.012822 0.038 Uiso 1 1 calc R U
C17 C 0.6607(5) 0.8241(4) 0.1523(2) 0.0220(10) Uani 1 1 d . .
H17A H 0.758482 0.846296 0.167794 0.026 Uiso 1 1 calc R U
H17B H 0.621952 0.863899 0.109163 0.026 Uiso 1 1 calc R U
C15 C 0.7128(5) 0.6438(4) 0.2016(2) 0.0189(9) Uani 1 1 d . .
H15 H 0.687499 0.571140 0.189610 0.023 Uiso 1 1 calc R U
C23 C 0.9768(5) 0.6961(5) 0.0342(3) 0.0285(11) Uani 1 1 d . .
H23D H 1.075066 0.711172 0.052468 0.043 Uiso 1 1 calc R U
H23E H 0.940280 0.746557 -0.002162 0.043 Uiso 1 1 calc R U
H23F H 0.969371 0.627785 0.012930 0.043 Uiso 1 1 calc R U
C14' C 0.5767(5) 0.0648(4) 0.4260(3) 0.0226(10) Uani 1 1 d . .
H14C H 0.478365 0.081551 0.429351 0.027 Uiso 1 1 calc R U
H14D H 0.599321 -0.001920 0.449497 0.027 Uiso 1 1 calc R U
C5' C 0.8046(5) 0.1198(4) 0.2933(3) 0.0249(11) Uani 1 1 d . .
H5'1 H 0.752414 0.115572 0.243934 0.030 Uiso 1 1 calc R U
H5'2 H 0.904167 0.105478 0.291049 0.030 Uiso 1 1 calc R U
C21' C 0.8437(5) 0.0301(4) 0.4102(2) 0.0218(9) Uani 1 1 d . .
H21B H 0.941822 0.032305 0.401506 0.026 Uiso 1 1 calc R U
H21C H 0.828364 -0.038085 0.430096 0.026 Uiso 1 1 calc R U
C6' C 0.7917(5) 0.2290(4) 0.3218(2) 0.0199(9) Uani 1 1 d . .
H6'1 H 0.810072 0.278375 0.284772 0.024 Uiso 1 1 calc R U
H6'2 H 0.863938 0.239293 0.364511 0.024 Uiso 1 1 calc R U
C16' C 0.6392(5) 0.2564(4) 0.4255(2) 0.0182(9) Uani 1 1 d . .
H16' H 0.540496 0.272284 0.430997 0.022 Uiso 1 1 calc R U
C15' C 0.6754(5) 0.1487(4) 0.4643(2) 0.0217(10) Uani 1 1 d . .
H15' H 0.656315 0.154764 0.514585 0.026 Uiso 1 1 calc R U
C19 C 0.4865(5) 0.6259(4) 0.2583(2) 0.0200(9) Uani 1 1 d . .
H19 H 0.428942 0.655754 0.214677 0.024 Uiso 1 1 calc R U
C18' C 0.9355(6) 0.1943(5) 0.5872(3) 0.0330(12) Uani 1 1 d . .
H18D H 0.841899 0.222636 0.587156 0.049 Uiso 1 1 calc R U
H18E H 1.003181 0.249983 0.588230 0.049 Uiso 1 1 calc R U
H18F H 0.960964 0.151057 0.629517 0.049 Uiso 1 1 calc R U
C24' C 0.7584(6) 0.4456(5) 0.5715(3) 0.0365(13) Uani 1 1 d . .
H24A H 0.851802 0.418485 0.588986 0.055 Uiso 1 1 calc R U
H24B H 0.711369 0.461833 0.612376 0.055 Uiso 1 1 calc R U
H24C H 0.766549 0.507580 0.543544 0.055 Uiso 1 1 calc R U

loop_
_atom_site_aniso_label
_atom_site_aniso_U_11
_atom_site_aniso_U_22
_atom_site_aniso_U_33
_atom_site_aniso_U_23
_atom_site_aniso_U_13
_atom_site_aniso_U_12
Cl2 0.0258(5) 0.0253(7) 0.0295(5) -0.0029(5) 0.0054(4) -0.0001(5)
Cl1 0.0484(7) 0.0249(7) 0.0329(6) 0.0027(6) 0.0010(5) -0.0048(6)
Cl3 0.0423(7) 0.0395(8) 0.0237(5) 0.0044(6) 0.0058(5) -0.0038(6)
Cl4 0.0255(6) 0.0333(8) 0.0448(7) -0.0014(6) 0.0052(5) 0.0096(5)
Cl5 0.0491(9) 0.0887(16) 0.0827(13) -0.0594(12) 0.0368(9) -0.0219(10)
Cl6 0.0473(9) 0.0611(13) 0.0926(14) 0.0525(12) -0.0035(9) -0.0024(8)
O17 0.0222(15) 0.0144(17) 0.0246(15) 0.0025(14) 0.0077(12) 0.0046(13)
O21 0.0274(16) 0.0124(17) 0.0257(15) -0.0012(14) 0.0018(12) -0.0005(13)
O17' 0.0274(17) 0.023(2) 0.0313(17) -0.0046(15) 0.0094(13) -0.0098(14)
O11' 0.0319(17) 0.0187(19) 0.0263(16) 0.0040(15) -0.0010(13) -0.0019(15)
O24' 0.0275(17) 0.030(2) 0.0263(16) -0.0123(16) 0.0078(13) -0.0044(15)
N1 0.0200(17) 0.016(2) 0.0190(17) -0.0005(16) 0.0048(13) 0.0033(15)
N1' 0.0276(19) 0.014(2) 0.0211(18) -0.0030(16) 0.0013(15) -0.0014(16)
N4 0.0287(19) 0.022(2) 0.0181(17) 0.0021(17) 0.0094(14) -0.0044(17)
N4' 0.0219(18) 0.015(2) 0.0240(18) 0.0005(17) 0.0042(14) 0.0032(16)
C12' 0.026(2) 0.020(3) 0.019(2) 0.0014(19) 0.0027(16) -0.0017(19)
C13' 0.021(2) 0.016(2) 0.022(2) -0.0024(19) 0.0056(16) -0.0016(18)
C8' 0.0198(19) 0.015(2) 0.0174(19) -0.0001(18) 0.0067(15) -0.0021(17)
C17' 0.025(2) 0.018(2) 0.022(2) -0.001(2) 0.0040(16) 0.0003(19)
C2 0.0186(19) 0.020(2) 0.0178(19) 0.0026(19) 0.0069(15) 0.0036(18)
C10' 0.020(2) 0.014(2) 0.024(2) 0.0013(19) 0.0101(16) -0.0013(17)
C3 0.020(2) 0.020(3) 0.021(2) -0.0002(19) 0.0063(16) 0.0013(18)
C7 0.024(2) 0.023(3) 0.0161(19) 0.0004(19) 0.0057(16) 0.0061(19)
C14 0.022(2) 0.012(2) 0.0172(19) -0.0017(18) 0.0029(15) -0.0027(17)
C2' 0.022(2) 0.017(2) 0.020(2) -0.0007(18) 0.0044(16) 0.0002(18)
C9' 0.018(2) 0.019(2) 0.020(2) 0.0023(18) 0.0073(16) -0.0020(17)
C11' 0.025(2) 0.018(3) 0.022(2) 0.0038(19) 0.0053(17) -0.0004(18)
C20 0.024(2) 0.014(2) 0.0184(19) 0.0006(18) 0.0061(16) 0.0014(18)
C5 0.028(2) 0.016(2) 0.0165(19) 0.0055(18) 0.0038(16) 0.0036(19)
C19' 0.028(2) 0.023(3) 0.027(2) 0.003(2) 0.0063(18) 0.002(2)
C3' 0.022(2) 0.019(3) 0.022(2) 0.0004(19) 0.0043(16) -0.0024(18)
C9 0.029(2) 0.034(3) 0.022(2) -0.008(2) 0.0056(17) 0.000(2)
C8 0.028(2) 0.029(3) 0.0159(19) -0.003(2) 0.0087(17) -0.001(2)
C6 0.028(2) 0.024(3) 0.019(2) -0.003(2) 0.0023(17) 0.001(2)
C22 0.020(2) 0.028(3) 0.024(2) 0.001(2) 0.0007(16) -0.002(2)
C21 0.025(2) 0.021(3) 0.0185(19) 0.0007(19) 0.0063(16) 0.0021(19)
C13 0.025(2) 0.026(3) 0.0179(19) -0.002(2) 0.0085(16) -0.001(2)
C23' 0.035(3) 0.031(3) 0.023(2) 0.004(2) 0.0021(19) 0.004(2)
C16 0.023(2) 0.021(3) 0.0179(19) 0.0032(19) 0.0030(15) 0.0034(19)
C18 0.030(2) 0.014(3) 0.040(3) -0.003(2) 0.019(2) 0.000(2)
C12 0.035(3) 0.023(3) 0.020(2) -0.001(2) 0.0096(18) -0.002(2)
C24 0.023(2) 0.026(3) 0.028(2) -0.003(2) 0.0061(17) 0.001(2)
C22' 0.039(3) 0.018(3) 0.031(2) -0.003(2) -0.005(2) -0.005(2)
C11 0.041(3) 0.022(3) 0.029(2) -0.001(2) 0.015(2) -0.004(2)
C7' 0.0167(19) 0.013(2) 0.0191(18) 0.0009(18) 0.0045(15) 0.0030(17)
C20' 0.027(2) 0.015(2) 0.021(2) 0.0059(19) 0.0081(17) -0.0010(19)
C25 0.027(2) 0.020(3) 0.032(2) 0.003(2) 0.0094(18) -0.001(2)
C10 0.033(3) 0.034(3) 0.031(2) -0.013(2) 0.009(2) -0.010(2)
C17 0.026(2) 0.020(3) 0.021(2) 0.003(2) 0.0063(16) 0.0032(19)
C15 0.023(2) 0.017(2) 0.0182(19) -0.0006(18) 0.0076(16) -0.0017(18)
C23 0.039(3) 0.027(3) 0.022(2) -0.001(2) 0.0149(19) -0.003(2)
C14' 0.026(2) 0.015(2) 0.027(2) 0.0004(19) 0.0057(17) -0.0019(19)
C5' 0.023(2) 0.031(3) 0.023(2) -0.002(2) 0.0097(17) 0.004(2)
C21' 0.025(2) 0.013(2) 0.027(2) -0.001(2) 0.0022(17) 0.0054(19)
C6' 0.021(2) 0.021(3) 0.0180(18) 0.0000(19) 0.0057(15) 0.0010(18)
C16' 0.020(2) 0.016(2) 0.0193(18) -0.0007(19) 0.0065(15) 0.0023(18)
C15' 0.025(2) 0.022(3) 0.019(2) 0.0001(19) 0.0058(16) -0.0025(19)
C19 0.024(2) 0.015(2) 0.023(2) 0.0011(19) 0.0079(17) 0.0027(18)
C18' 0.035(3) 0.039(3) 0.023(2) -0.004(2) -0.0022(19) -0.002(2)
C24' 0.033(3) 0.038(4) 0.039(3) -0.024(3) 0.008(2) -0.006(2)

loop_
_atom_type_symbol
_atom_type_description
_atom_type_scat_dispersion_real
_atom_type_scat_dispersion_imag
_atom_type_scat_source
C C 0.0033 0.0016 'International Tables Vol C Tables 4.2.6.8 and 6.1.1.4'
H H 0.0000 0.0000 'International Tables Vol C Tables 4.2.6.8 and 6.1.1.4'
N N 0.0061 0.0033 'International Tables Vol C Tables 4.2.6.8 and 6.1.1.4'
O O 0.0106 0.0060 'International Tables Vol C Tables 4.2.6.8 and 6.1.1.4'
Cl Cl 0.1484 0.1585 'International Tables Vol C Tables 4.2.6.8 and 6.1.1.4'

loop_
_geom_angle_atom_site_label_1
_geom_angle_atom_site_label_2
_geom_angle_atom_site_label_3
_geom_angle
C21 O17 C17 112.8(3)
C21 O21 H21 109.5
C11' O11' C23' 117.3(4)
C17' O24' C24' 114.9(4)
C13 N1 C2 108.6(4)
C13 N1 C22 125.3(4)
C2 N1 C22 125.5(4)
C13' N1' C22' 119.0(4)
C13' N1' C2' 102.6(4)
C22' N1' C2' 117.1(4)
C23 N4 C5 112.3(4)
C23 N4 C3 111.6(4)
C5 N4 C3 110.0(3)
C21' N4' C5' 110.5(4)
C21' N4' C3' 113.8(3)
C5' N4' C3' 111.1(4)
C13' C12' C11' 118.2(4)
C13' C12' H12' 120.9
C11' C12' H12' 120.9
C8' C13' C12' 121.3(5)
C8' C13' N1' 111.1(4)
C12' C13' N1' 127.6(4)
C9' C8' C13' 119.4(4)
C9' C8' C7' 133.4(4)
C13' C8' C7' 107.1(4)
O17' C17' O24' 122.5(4)
O17' C17' C16' 128.0(4)
O24' C17' C16' 109.6(4)
C7 C2 N1 109.6(4)
C7 C2 C3 123.5(4)
N1 C2 C3 126.4(4)
C11' C10' C9' 117.7(4)
C11' C10' C19 121.6(4)
C9' C10' C19 120.7(4)
N4 C3 C2 110.3(4)
N4 C3 C14 107.4(4)
C2 C3 C14 110.5(4)
N4 C3 H3 109.5
C2 C3 H3 109.5
C14 C3 H3 109.5
C2 C7 C8 107.4(4)
C2 C7 C6 121.8(5)
C8 C7 C6 130.7(4)
C15 C14 C3 110.1(3)
C15 C14 H14A 109.6
C3 C14 H14A 109.6
C15 C14 H14B 109.6
C3 C14 H14B 109.6
H14A C14 H14B 108.2
N1' C2' C3' 122.0(4)
N1' C2' C7' 102.1(3)
C3' C2' C7' 111.0(4)
N1' C2' H2' 106.9
C3' C2' H2' 106.9
C7' C2' H2' 106.9
C8' C9' C10' 121.5(4)
C8' C9' H9' 119.3
C10' C9' H9' 119.3
O11' C11' C12' 121.9(4)
O11' C11' C10' 116.2(4)
C12' C11' C10' 121.9(4)
C21 C20 C15 111.6(4)
C21 C20 C19 111.5(4)
C15 C20 C19 110.2(4)
C21 C20 H20 107.8
C15 C20 H20 107.8
C19 C20 H20 107.8
N4 C5 C16 109.0(3)
N4 C5 C6 113.2(4)
C16 C5 C6 113.5(4)
N4 C5 H5 106.9
C16 C5 H5 106.9
C6 C5 H5 106.9
C20' C19' C18' 127.7(5)
C20' C19' H19' 116.1
C18' C19' H19' 116.1
N4' C3' C2' 114.0(4)
N4' C3' C14' 110.2(4)
C2' C3' C14' 103.3(4)
N4' C3' H3' 109.7
C2' C3' H3' 109.7
C14' C3' H3' 109.7
C10 C9 C8 119.6(5)
C10 C9 H9 120.2
C8 C9 H9 120.2
C9 C8 C13 118.4(5)
C9 C8 C7 134.9(5)
C13 C8 C7 106.7(4)
C7 C6 C5 110.8(4)
C7 C6 H6A 109.5
C5 C6 H6A 109.5
C7 C6 H6B 109.5
C5 C6 H6B 109.5
H6A C6 H6B 108.1
N1 C22 H22A 109.5
N1 C22 H22B 109.5
H22A C22 H22B 109.5
N1 C22 H22C 109.5
H22A C22 H22C 109.5
H22B C22 H22C 109.5
O21 C21 O17 111.5(4)
O21 C21 C20 109.3(4)
O17 C21 C20 112.6(4)
O21 C21 H21A 107.8
O17 C21 H21A 107.8
C20 C21 H21A 107.8
C12 C13 N1 130.0(5)
C12 C13 C8 122.3(5)
N1 C13 C8 107.7(5)
O11' C23' H23A 109.5
O11' C23' H23B 109.5
H23A C23' H23B 109.5
O11' C23' H23C 109.5
H23A C23' H23C 109.5
H23B C23' H23C 109.5
C17 C16 C5 111.4(4)
C17 C16 C15 110.8(4)
C5 C16 C15 112.9(4)
C17 C16 H16 107.1
C5 C16 H16 107.1
C15 C16 H16 107.1
C19 C18 H18A 109.5
C19 C18 H18B 109.5
H18A C18 H18B 109.5
C19 C18 H18C 109.5
H18A C18 H18C 109.5
H18B C18 H18C 109.5
C13 C12 C11 117.9(5)
C13 C12 H12 121.1
C11 C12 H12 121.1
Cl3 C24 Cl2 110.6(3)
Cl3 C24 Cl1 110.2(3)
Cl2 C24 Cl1 109.3(3)
Cl3 C24 H24 108.9
Cl2 C24 H24 108.9
Cl1 C24 H24 108.9
N1' C22' H22D 109.5
N1' C22' H22E 109.5
H22D C22' H22E 109.5
N1' C22' H22F 109.5
H22D C22' H22F 109.5
H22E C22' H22F 109.5
C12 C11 C10 120.5(5)
C12 C11 H11 119.7
C10 C11 H11 119.7
C8' C7' C16' 118.0(4)
C8' C7' C2' 98.1(3)
C16' C7' C2' 105.5(3)
C8' C7' C6' 110.2(3)
C16' C7' C6' 114.5(3)
C2' C7' C6' 108.7(4)
C19' C20' C21' 119.5(4)
C19' C20' C15' 126.3(4)
C21' C20' C15' 113.7(4)
Cl4 C25 Cl5 110.4(3)
Cl4 C25 Cl6 109.5(3)
Cl5 C25 Cl6 110.9(3)
Cl4 C25 H25 108.7
Cl5 C25 H25 108.7
Cl6 C25 H25 108.7
C9 C10 C11 121.3(5)
C9 C10 H10 119.4
C11 C10 H10 119.4
O17 C17 C16 111.0(4)
O17 C17 H17A 109.4
C16 C17 H17A 109.4
O17 C17 H17B 109.4
C16 C17 H17B 109.4
H17A C17 H17B 108.0
C14 C15 C16 110.4(3)
C14 C15 C20 112.8(4)
C16 C15 C20 111.3(4)
C14 C15 H15 107.4
C16 C15 H15 107.4
C20 C15 H15 107.4
N4 C23 H23D 109.5
N4 C23 H23E 109.5
H23D C23 H23E 109.5
N4 C23 H23F 109.5
H23D C23 H23F 109.5
H23E C23 H23F 109.5
C15' C14' C3' 109.3(4)
C15' C14' H14C 109.8
C3' C14' H14C 109.8
C15' C14' H14D 109.8
C3' C14' H14D 109.8
H14C C14' H14D 108.3
N4' C5' C6' 113.3(4)
N4' C5' H5'1 108.9
C6' C5' H5'1 108.9
N4' C5' H5'2 108.9
C6' C5' H5'2 108.9
H5'1 C5' H5'2 107.7
N4' C21' C20' 117.5(4)
N4' C21' H21B 107.9
C20' C21' H21B 107.9
N4' C21' H21C 107.9
C20' C21' H21C 107.9
H21B C21' H21C 107.2
C5' C6' C7' 112.9(4)
C5' C6' H6'1 109.0
C7' C6' H6'1 109.0
C5' C6' H6'2 109.0
C7' C6' H6'2 109.0
H6'1 C6' H6'2 107.8
C17' C16' C7' 114.9(4)
C17' C16' C15' 110.0(4)
C7' C16' C15' 112.7(4)
C17' C16' H16' 106.2
C7' C16' H16' 106.2
C15' C16' H16' 106.2
C20' C15' C14' 107.2(4)
C20' C15' C16' 116.4(4)
C14' C15' C16' 109.5(4)
C20' C15' H15' 107.8
C14' C15' H15' 107.8
C16' C15' H15' 107.8
C10' C19 C18 109.2(4)
C10' C19 C20 111.0(4)
C18 C19 C20 112.0(4)
C10' C19 H19 108.2
C18 C19 H19 108.2
C20 C19 H19 108.2
C19' C18' H18D 109.5
C19' C18' H18E 109.5
H18D C18' H18E 109.5
C19' C18' H18F 109.5
H18D C18' H18F 109.5
H18E C18' H18F 109.5
O24' C24' H24A 109.5
O24' C24' H24B 109.5
H24A C24' H24B 109.5
O24' C24' H24C 109.5
H24A C24' H24C 109.5
H24B C24' H24C 109.5

loop_
_geom_bond_atom_site_label_1
_geom_bond_atom_site_label_2
_geom_bond_distance
Cl2 C24 1.764(5)
Cl1 C24 1.768(6)
Cl3 C24 1.758(5)
Cl4 C25 1.744(5)
Cl5 C25 1.746(5)
Cl6 C25 1.751(5)
O17 C21 1.414(5)
O17 C17 1.440(5)
O21 C21 1.401(6)
O21 H21 0.8200
O17' C17' 1.216(6)
O11' C11' 1.360(6)
O11' C23' 1.426(6)
O24' C17' 1.347(5)
O24' C24' 1.449(6)
N1 C13 1.379(6)
N1 C2 1.381(6)
N1 C22 1.460(6)
N1' C13' 1.402(6)
N1' C22' 1.442(6)
N1' C2' 1.479(6)
N4 C23 1.470(5)
N4 C5 1.477(6)
N4 C3 1.479(6)
N4' C21' 1.479(6)
N4' C5' 1.479(6)
N4' C3' 1.499(6)
C12' C13' 1.399(7)
C12' C11' 1.401(7)
C12' H12' 0.9300
C13' C8' 1.398(6)
C8' C9' 1.385(7)
C8' C7' 1.507(6)
C17' C16' 1.509(7)
C2 C7 1.368(6)
C2 C3 1.494(7)
C10' C11' 1.407(7)
C10' C9' 1.410(7)
C10' C19 1.511(7)
C3 C14 1.543(6)
C3 H3 0.9800
C7 C8 1.424(7)
C7 C6 1.494(7)
C14 C15 1.538(6)
C14 H14A 0.9700
C14 H14B 0.9700
C2' C3' 1.518(7)
C2' C7' 1.543(6)
C2' H2' 0.9800
C9' H9' 0.9300
C20 C21 1.531(7)
C20 C15 1.546(5)
C20 C19 1.559(6)
C20 H20 0.9800
C5 C16 1.537(6)
C5 C6 1.540(7)
C5 H5 0.9800
C19' C20' 1.326(7)
C19' C18' 1.495(7)
C19' H19' 0.9300
C3' C14' 1.551(6)
C3' H3' 0.9800
C9 C10 1.350(8)
C9 C8 1.399(7)
C9 H9 0.9300
C8 C13 1.418(7)
C6 H6A 0.9700
C6 H6B 0.9700
C22 H22A 0.9600
C22 H22B 0.9600
C22 H22C 0.9600
C21 H21A 0.9800
C13 C12 1.363(8)
C23' H23A 0.9600
C23' H23B 0.9600
C23' H23C 0.9600
C16 C17 1.511(7)
C16 C15 1.540(6)
C16 H16 0.9800
C18 C19 1.541(6)
C18 H18A 0.9600
C18 H18B 0.9600
C18 H18C 0.9600
C12 C11 1.390(7)
C12 H12 0.9300
C24 H24 0.9800
C22' H22D 0.9600
C22' H22E 0.9600
C22' H22F 0.9600
C11 C10 1.405(8)
C11 H11 0.9300
C7' C16' 1.538(5)
C7' C6' 1.561(6)
C20' C21' 1.506(6)
C20' C15' 1.514(6)
C25 H25 0.9800
C10 H10 0.9300
C17 H17A 0.9700
C17 H17B 0.9700
C15 H15 0.9800
C23 H23D 0.9600
C23 H23E 0.9600
C23 H23F 0.9600
C14' C15' 1.528(7)
C14' H14C 0.9700
C14' H14D 0.9700
C5' C6' 1.511(7)
C5' H5'1 0.9700
C5' H5'2 0.9700
C21' H21B 0.9700
C21' H21C 0.9700
C6' H6'1 0.9700
C6' H6'2 0.9700
C16' C15' 1.572(7)
C16' H16' 0.9800
C15' H15' 0.9800
C19 H19 0.9800
C18' H18D 0.9600
C18' H18E 0.9600
C18' H18F 0.9600
C24' H24A 0.9600
C24' H24B 0.9600
C24' H24C 0.9600

loop_
_geom_torsion_atom_site_label_1
_geom_torsion_atom_site_label_2
_geom_torsion_atom_site_label_3
_geom_torsion_atom_site_label_4
_geom_torsion
C11' C12' C13' C8' -1.0(6)
C11' C12' C13' N1' 178.6(4)
C22' N1' C13' C8' 155.0(4)
C2' N1' C13' C8' 23.9(4)
C22' N1' C13' C12' -24.6(7)
C2' N1' C13' C12' -155.7(4)
C12' C13' C8' C9' -0.2(6)
N1' C13' C8' C9' -179.9(4)
C12' C13' C8' C7' -177.0(4)
N1' C13' C8' C7' 3.3(4)
C24' O24' C17' O17' -1.9(7)
C24' O24' C17' C16' 176.8(4)
C13 N1 C2 C7 -1.3(4)
C22 N1 C2 C7 -172.6(4)
C13 N1 C2 C3 171.6(4)
C22 N1 C2 C3 0.3(6)
C23 N4 C3 C2 -72.9(5)
C5 N4 C3 C2 52.4(5)
C23 N4 C3 C14 166.6(4)
C5 N4 C3 C14 -68.1(5)
C7 C2 C3 N4 -24.5(5)
N1 C2 C3 N4 163.5(4)
C7 C2 C3 C14 94.0(5)
N1 C2 C3 C14 -77.9(5)
N1 C2 C7 C8 0.9(5)
C3 C2 C7 C8 -172.2(4)
N1 C2 C7 C6 177.5(4)
C3 C2 C7 C6 4.4(6)
N4 C3 C14 C15 61.8(5)
C2 C3 C14 C15 -58.5(5)
C13' N1' C2' C3' -165.2(4)
C22' N1' C2' C3' 62.5(6)
C13' N1' C2' C7' -40.7(4)
C22' N1' C2' C7' -173.0(4)
C13' C8' C9' C10' 1.6(6)
C7' C8' C9' C10' 177.4(4)
C11' C10' C9' C8' -1.8(6)
C19 C10' C9' C8' 177.4(4)
C23' O11' C11' C12' 0.6(6)
C23' O11' C11' C10' -178.3(4)
C13' C12' C11' O11' -178.0(4)
C13' C12' C11' C10' 0.8(6)
C9' C10' C11' O11' 179.4(4)
C19 C10' C11' O11' 0.2(6)
C9' C10' C11' C12' 0.5(6)
C19 C10' C11' C12' -178.7(4)
C23 N4 C5 C16 -171.4(4)
C3 N4 C5 C16 63.6(5)
C23 N4 C5 C6 61.3(5)
C3 N4 C5 C6 -63.7(5)
C21' N4' C3' C2' 116.3(4)
C5' N4' C3' C2' -9.2(5)
C21' N4' C3' C14' 0.6(5)
C5' N4' C3' C14' -124.8(4)
N1' C2' C3' N4' 71.8(5)
C7' C2' C3' N4' -48.6(5)
N1' C2' C3' C14' -168.6(4)
C7' C2' C3' C14' 71.0(4)
C10 C9 C8 C13 1.1(6)
C10 C9 C8 C7 -177.1(5)
C2 C7 C8 C9 178.1(5)
C6 C7 C8 C9 1.9(8)
C2 C7 C8 C13 -0.2(5)
C6 C7 C8 C13 -176.4(4)
C2 C7 C6 C5 -11.9(6)
C8 C7 C6 C5 163.8(4)
N4 C5 C6 C7 41.2(5)
C16 C5 C6 C7 -83.7(5)
C17 O17 C21 O21 64.3(5)
C17 O17 C21 C20 -58.9(5)
C15 C20 C21 O21 -74.1(5)
C19 C20 C21 O21 162.3(3)
C15 C20 C21 O17 50.4(5)
C19 C20 C21 O17 -73.3(4)
C2 N1 C13 C12 -177.6(4)
C22 N1 C13 C12 -6.3(7)
C2 N1 C13 C8 1.1(4)
C22 N1 C13 C8 172.4(4)
C9 C8 C13 C12 -0.4(6)
C7 C8 C13 C12 178.3(4)
C9 C8 C13 N1 -179.2(4)
C7 C8 C13 N1 -0.5(4)
N4 C5 C16 C17 71.7(5)
C6 C5 C16 C17 -161.1(4)
N4 C5 C16 C15 -53.7(5)
C6 C5 C16 C15 73.5(5)
N1 C13 C12 C11 178.1(4)
C8 C13 C12 C11 -0.5(6)
C13 C12 C11 C10 0.7(7)
C9' C8' C7' C16' 44.0(6)
C13' C8' C7' C16' -139.9(4)
C9' C8' C7' C2' 156.4(4)
C13' C8' C7' C2' -27.5(4)
C9' C8' C7' C6' -90.2(5)
C13' C8' C7' C6' 86.0(4)
N1' C2' C7' C8' 41.0(4)
C3' C2' C7' C8' 172.6(3)
N1' C2' C7' C16' 163.2(3)
C3' C2' C7' C16' -65.3(4)
N1' C2' C7' C6' -73.6(4)
C3' C2' C7' C6' 57.9(4)
C18' C19' C20' C21' -170.0(5)
C18' C19' C20' C15' 1.1(9)
C8 C9 C10 C11 -0.9(7)
C12 C11 C10 C9 0.0(7)
C21 O17 C17 C16 62.2(5)
C5 C16 C17 O17 176.9(3)
C15 C16 C17 O17 -56.5(5)
C3 C14 C15 C16 -52.5(5)
C3 C14 C15 C20 -177.7(4)
C17 C16 C15 C14 -76.9(4)
C5 C16 C15 C14 48.8(5)
C17 C16 C15 C20 49.2(5)
C5 C16 C15 C20 174.9(4)
C21 C20 C15 C14 79.0(5)
C19 C20 C15 C14 -156.6(4)
C21 C20 C15 C16 -45.8(5)
C19 C20 C15 C16 78.7(5)
N4' C3' C14' C15' 55.9(5)
C2' C3' C14' C15' -66.3(5)
C21' N4' C5' C6' -69.2(5)
C3' N4' C5' C6' 58.1(5)
C5' N4' C21' C20' 79.6(5)
C3' N4' C21' C20' -46.2(6)
C19' C20' C21' N4' -154.9(4)
C15' C20' C21' N4' 33.0(6)
N4' C5' C6' C7' -46.7(5)
C8' C7' C6' C5' -117.6(4)
C16' C7' C6' C5' 106.5(4)
C2' C7' C6' C5' -11.2(5)
O17' C17' C16' C7' -28.3(7)
O24' C17' C16' C7' 153.2(4)
O17' C17' C16' C15' 100.2(6)
O24' C17' C16' C15' -78.4(5)
C8' C7' C16' C17' -70.3(5)
C2' C7' C16' C17' -178.6(4)
C6' C7' C16' C17' 61.9(5)
C8' C7' C16' C15' 162.6(4)
C2' C7' C16' C15' 54.4(4)
C6' C7' C16' C15' -65.1(5)
C19' C20' C15' C14' -148.2(5)
C21' C20' C15' C14' 23.3(5)
C19' C20' C15' C16' 88.8(6)
C21' C20' C15' C16' -99.7(5)
C3' C14' C15' C20' -68.2(5)
C3' C14' C15' C16' 59.0(5)
C17' C16' C15' C20' -61.6(5)
C7' C16' C15' C20' 68.0(5)
C17' C16' C15' C14' 176.6(3)
C7' C16' C15' C14' -53.8(5)
C11' C10' C19 C18 117.6(5)
C9' C10' C19 C18 -61.5(5)
C11' C10' C19 C20 -118.3(4)
C9' C10' C19 C20 62.5(5)
C21 C20 C19 C10' 178.8(4)
C15 C20 C19 C10' 54.3(5)
C21 C20 C19 C18 -58.8(5)
C15 C20 C19 C18 176.7(4)
